data_7102149
loop_
_publ_author_name
'Yao, Shenglai'
'Block, Stefan'
'Brym, Markus'
'Driess, Matthias'

_publ_section_title
;
 A new type of heteroleptic complex of divalent lead and synthesis of the
 P-plumbyleniophosphasilene, R2Si=P--Pb(L): (L = \b-diketiminate)
;
_journal_coden_ASTM CHCOFS
_journal_issue 37
_journal_name_full
;
 Chemical Communications (Cambridge, United Kingdom)
;
_journal_page_first 3844
_journal_page_last 3846
_journal_paper_doi 10.1039/b710888e
_journal_year 2007
_chemical_formula_sum 'C63 H99 N2 P Pb Si2'
_chemical_formula_weight 1178.78
_space_group_IT_number 11
_symmetry_cell_setting monoclinic
_symmetry_space_group_name_Hall '-P 2yb'
_symmetry_space_group_name_H-M 'P 1 21/m 1'
_atom_sites_solution_hydrogens geom
_atom_sites_solution_primary direct
_atom_sites_solution_secondary difmap
_audit_creation_method
;
CrysAlis RED, Oxford Diffraction Ltd.,
Version 1.171.29.10 (release 13-04-2006 CrysAlis171 .NET)
(compiled Apr 13 2006,12:24:59)
;
_cell_angle_alpha 90.00
_cell_angle_beta 109.2604(17)
_cell_angle_gamma 90.00
_cell_formula_units_Z 2
_cell_length_a 12.4953(2)
_cell_length_b 18.9054(3)
_cell_length_c 14.3412(2)
_cell_measurement_reflns_used 14147
_cell_measurement_temperature 150(2)
_cell_measurement_theta_max 30.1715
_cell_measurement_theta_min 3.1155
_cell_volume 3198.18(8)
_computing_cell_refinement
;
CrysAlis RED, Oxford Diffraction Ltd.,
Version 1.171.29.10 (release 13-04-2006 CrysAlis171 .NET)
(compiled Apr 13 2006,12:24:59)
;
_computing_data_collection
;
CrysAlis CCD, Oxford Diffraction Ltd.,
Version 1.171.29.10 (release 13-04-2006 CrysAlis171 .NET)
(compiled Apr 13 2006,12:24:59)
;
_computing_data_reduction
;
CrysAlis RED, Oxford Diffraction Ltd.,
Version 1.171.29.10 (release 13-04-2006 CrysAlis171 .NET)
(compiled Apr 13 2006,12:24:59)
;
_computing_publication_material 'SHELXL-97 (Sheldrick, 1997)'
_computing_structure_refinement 'SHELXL-97 (Sheldrick, 1997)'
_computing_structure_solution 'SHELXS-97 (Sheldrick, 1990)'
_diffrn_ambient_temperature 150(2)
_diffrn_measured_fraction_theta_full 0.988
_diffrn_measured_fraction_theta_max 0.988
_diffrn_measurement_device_type 'Oxford Diffraction Xcalibur S Sapphire'
_diffrn_measurement_method \w
_diffrn_radiation_monochromator graphite
_diffrn_radiation_source 'Enhance (Mo) X-ray Source'
_diffrn_radiation_type MoK\a
_diffrn_radiation_wavelength 0.71073
_diffrn_reflns_av_R_equivalents 0.0205
_diffrn_reflns_av_sigmaI/netI 0.0294
_diffrn_reflns_limit_h_max 14
_diffrn_reflns_limit_h_min -14
_diffrn_reflns_limit_k_max 22
_diffrn_reflns_limit_k_min -22
_diffrn_reflns_limit_l_max 17
_diffrn_reflns_limit_l_min -17
_diffrn_reflns_number 17579
_diffrn_reflns_theta_full 25.00
_diffrn_reflns_theta_max 25.00
_diffrn_reflns_theta_min 3.13
_exptl_absorpt_coefficient_mu 2.736
_exptl_absorpt_correction_T_max 0.5146
_exptl_absorpt_correction_T_min 0.3303
_exptl_absorpt_correction_type analytical
_exptl_absorpt_process_details
;
CrysAlis RED, Oxford Diffraction Ltd.,
Version 1.171.31.5 (release 28-08-2006 CrysAlis171 .NET)
(compiled Aug 28 2006,13:05:05)
Analytical numeric absorption correction using a multifaceted crystal
model based on expressions derived by R.C. Clark & J.S. Reid.
(Clark, R. C. & Reid, J. S. (1995). Acta Cryst. A51, 887-897)
;
_exptl_crystal_colour pink
_exptl_crystal_density_diffrn 1.224
_exptl_crystal_density_method 'not measured'
_exptl_crystal_description drop
_exptl_crystal_F_000 1232
_exptl_crystal_size_max 0.52
_exptl_crystal_size_mid 0.46
_exptl_crystal_size_min 0.28
_refine_diff_density_max 0.645
_refine_diff_density_min -0.674
_refine_diff_density_rms 0.067
_refine_ls_extinction_method none
_refine_ls_goodness_of_fit_ref 1.191
_refine_ls_hydrogen_treatment constr
_refine_ls_matrix_type full
_refine_ls_number_parameters 443
_refine_ls_number_reflns 5751
_refine_ls_number_restraints 188
_refine_ls_restrained_S_all 1.282
_refine_ls_R_factor_all 0.0301
_refine_ls_R_factor_gt 0.0219
_refine_ls_shift/su_max 0.002
_refine_ls_shift/su_mean 0.000
_refine_ls_structure_factor_coef Fsqd
_refine_ls_weighting_details 'calc w=1/[\s^2^(Fo^2^)+(0.0331P)^2^+0.5054P] where P=(Fo^2^+2Fc^2^)/3'
_refine_ls_weighting_scheme calc
_refine_ls_wR_factor_gt 0.0558
_refine_ls_wR_factor_ref 0.0616
_reflns_number_gt 5002
_reflns_number_total 5751
_reflns_threshold_expression >2sigma(I)
_cod_data_source_file b710888e.txt
_cod_data_source_block block33
_cod_original_sg_symbol_H-M P21/m
_cod_database_code 7102149

loop_
_symmetry_equiv_pos_as_xyz
'x, y, z'
'-x, y+1/2, -z'
'-x, -y, -z'
'x, -y-1/2, z'

loop_
_atom_site_label
_atom_site_type_symbol
_atom_site_fract_x
_atom_site_fract_y
_atom_site_fract_z
_atom_site_U_iso_or_equiv
_atom_site_adp_type
_atom_site_occupancy
_atom_site_symmetry_multiplicity
_atom_site_calc_flag
_atom_site_refinement_flags
_atom_site_disorder_assembly
_atom_site_disorder_group
Pb1 Pb 0.670352(14) 0.2500 0.372083(12) 0.02936(7) Uani 1 2 d S . .
P1 P 0.68525(9) 0.2500 0.19055(8) 0.0279(2) Uani 1 2 d S B .
Si1 Si 0.51168(10) 0.2500 0.11324(8) 0.0232(2) Uani 1 2 d S . .
N1 N 0.8178(2) 0.33216(14) 0.44330(18) 0.0320(6) Uani 1 1 d . . .
C1 C 0.9963(3) 0.3771(2) 0.5597(3) 0.0624(12) Uani 1 1 d . . .
H1A H 0.9797 0.4196 0.5182 0.094 Uiso 1 1 calc R . .
H1B H 1.0756 0.3635 0.5734 0.094 Uiso 1 1 calc R . .
H1C H 0.9830 0.3870 0.6221 0.094 Uiso 1 1 calc R . .
C2 C 0.9197(3) 0.31731(18) 0.5065(2) 0.0351(8) Uani 1 1 d . . .
C3 C 0.9657(4) 0.2500 0.5328(3) 0.0368(11) Uani 1 2 d S . .
H3 H 1.0418 0.2500 0.5763 0.055 Uiso 1 2 calc SR . .
C4 C 0.7800(3) 0.40413(19) 0.4335(3) 0.0406(9) Uani 1 1 d . . .
C5 C 0.7959(3) 0.44746(19) 0.3599(3) 0.0456(9) Uani 1 1 d . . .
C6 C 0.7590(3) 0.5175(2) 0.3536(3) 0.0612(12) Uani 1 1 d . . .
H6 H 0.7699 0.5477 0.3046 0.092 Uiso 1 1 calc R . .
C7 C 0.7065(4) 0.5434(3) 0.4184(4) 0.0745(15) Uani 1 1 d . . .
H7 H 0.6817 0.5912 0.4134 0.112 Uiso 1 1 calc R . .
C8 C 0.6906(4) 0.5001(3) 0.4894(4) 0.0705(14) Uani 1 1 d . . .
H8 H 0.6551 0.5187 0.5333 0.106 Uiso 1 1 calc R . .
C9 C 0.7250(3) 0.4297(2) 0.4988(3) 0.0546(11) Uani 1 1 d . . .
C10 C 0.8520(3) 0.4201(2) 0.2875(3) 0.0496(9) Uani 1 1 d . . .
H10 H 0.8544 0.3673 0.2923 0.074 Uiso 1 1 calc R . .
C11 C 0.7837(5) 0.4393(3) 0.1822(4) 0.0836(15) Uani 1 1 d . . .
H11A H 0.7057 0.4224 0.1672 0.125 Uiso 1 1 calc R . .
H11B H 0.8177 0.4172 0.1369 0.125 Uiso 1 1 calc R . .
H11C H 0.7834 0.4908 0.1743 0.125 Uiso 1 1 calc R . .
C12 C 0.9719(4) 0.4458(4) 0.3098(5) 0.108(2) Uani 1 1 d . . .
H12A H 0.9718 0.4973 0.3022 0.162 Uiso 1 1 calc R . .
H12B H 1.0053 0.4237 0.2641 0.162 Uiso 1 1 calc R . .
H12C H 1.0165 0.4331 0.3778 0.162 Uiso 1 1 calc R . .
C13 C 0.7045(3) 0.3834(3) 0.5774(3) 0.0633(12) Uani 1 1 d . . .
H13 H 0.7395 0.3362 0.5751 0.095 Uiso 1 1 calc R . .
C14 C 0.5772(4) 0.3721(3) 0.5580(4) 0.0889(18) Uani 1 1 d . . .
H14A H 0.5430 0.4165 0.5696 0.133 Uiso 1 1 calc R . .
H14B H 0.5667 0.3355 0.6026 0.133 Uiso 1 1 calc R . .
H14C H 0.5407 0.3571 0.4893 0.133 Uiso 1 1 calc R . .
C15 C 0.7598(5) 0.4141(4) 0.6816(4) 0.108(2) Uani 1 1 d . . .
H15A H 0.8413 0.4200 0.6946 0.161 Uiso 1 1 calc R . .
H15B H 0.7475 0.3817 0.7305 0.161 Uiso 1 1 calc R . .
H15C H 0.7257 0.4601 0.6862 0.161 Uiso 1 1 calc R . .
C16 C 0.4055(3) 0.2500 0.1820(3) 0.0275(9) Uani 1 2 d S . .
C17 C 0.3698(3) 0.31428(19) 0.2123(2) 0.0366(8) Uani 1 1 d . . .
C18 C 0.3052(3) 0.3124(3) 0.2749(3) 0.0563(11) Uani 1 1 d . A .
H18 H 0.2825 0.3558 0.2960 0.085 Uiso 1 1 calc R . .
C19 C 0.2731(5) 0.2500 0.3071(4) 0.070(2) Uani 1 2 d S . .
C20 C 0.3990(3) 0.38491(19) 0.1787(3) 0.0442(9) Uani 1 1 d . B .
H20 H 0.4350 0.3755 0.1272 0.066 Uiso 1 1 calc R . .
C21 C 0.4849(3) 0.4262(2) 0.2617(3) 0.0609(11) Uani 1 1 d . . .
H21A H 0.4528 0.4359 0.3142 0.091 Uiso 1 1 calc R B .
H21B H 0.5027 0.4709 0.2356 0.091 Uiso 1 1 calc R . .
H21C H 0.5543 0.3982 0.2885 0.091 Uiso 1 1 calc R . .
C22 C 0.2942(4) 0.4316(2) 0.1305(3) 0.0700(13) Uani 1 1 d . . .
H22A H 0.2398 0.4056 0.0761 0.105 Uiso 1 1 calc R B .
H22B H 0.3174 0.4749 0.1049 0.105 Uiso 1 1 calc R . .
H22C H 0.2585 0.4439 0.1798 0.105 Uiso 1 1 calc R . .
C23 C 0.2029(7) 0.2685(5) 0.3774(6) 0.058(4) Uani 0.50 1 d P A -1
H23 H 0.2071 0.3211 0.3729 0.087 Uiso 0.50 1 calc PR A -1
C24 C 0.2635(9) 0.2625(15) 0.4736(7) 0.098(8) Uani 0.50 1 d P A -1
H24A H 0.2122 0.2551 0.5117 0.148 Uiso 0.50 1 calc PR A -1
H24B H 0.3074 0.3058 0.4961 0.148 Uiso 0.50 1 calc PR A -1
H24C H 0.3153 0.2221 0.4832 0.148 Uiso 0.50 1 calc PR A -1
C25 C 0.0877(8) 0.2618(16) 0.3299(7) 0.101(8) Uani 0.50 1 d P A -1
H25A H 0.0520 0.2428 0.3760 0.152 Uiso 0.50 1 calc PR A -1
H25B H 0.0740 0.2296 0.2736 0.152 Uiso 0.50 1 calc PR A -1
H25C H 0.0553 0.3083 0.3064 0.152 Uiso 0.50 1 calc PR A -1
Si2 Si 0.45464(14) 0.2531(7) -0.06476(11) 0.0365(8) Uani 0.50 1 d PD B -2
C26 C 0.2902(5) 0.2533(10) -0.1198(4) 0.0568(16) Uani 0.50 1 d PDU B -2
C27 C 0.2439(7) 0.2672(7) -0.2312(5) 0.069(4) Uani 0.50 1 d PDU B -2
H27A H 0.1615 0.2609 -0.2549 0.104 Uiso 0.50 1 calc PR B -2
H27B H 0.2784 0.2338 -0.2653 0.104 Uiso 0.50 1 calc PR B -2
H27C H 0.2623 0.3157 -0.2446 0.104 Uiso 0.50 1 calc PR B -2
C28 C 0.2453(9) 0.3274(6) -0.1080(7) 0.070(3) Uani 0.50 1 d PDU B -2
H28A H 0.2659 0.3608 -0.1515 0.106 Uiso 0.50 1 calc PR B -2
H28B H 0.2787 0.3430 -0.0393 0.106 Uiso 0.50 1 calc PR B -2
H28C H 0.1626 0.3258 -0.1256 0.106 Uiso 0.50 1 calc PR B -2
C28A C 0.2362(8) 0.2024(6) -0.0646(7) 0.068(3) Uani 0.50 1 d PDU B -2
H28D H 0.1538 0.2020 -0.0969 0.103 Uiso 0.50 1 calc PR B -2
H28E H 0.2542 0.2181 0.0040 0.103 Uiso 0.50 1 calc PR B -2
H28F H 0.2662 0.1546 -0.0658 0.103 Uiso 0.50 1 calc PR B -2
C29 C 0.5222(11) 0.3365(6) -0.0997(9) 0.045(4) Uani 0.50 1 d PDU B -2
C30 C 0.5089(9) 0.4009(5) -0.0392(7) 0.057(2) Uani 0.50 1 d PDU B -2
H30A H 0.5356 0.4434 -0.0639 0.085 Uiso 0.50 1 calc PR B -2
H30B H 0.5537 0.3937 0.0304 0.085 Uiso 0.50 1 calc PR B -2
H30C H 0.4288 0.4067 -0.0456 0.085 Uiso 0.50 1 calc PR B -2
C31 C 0.6521(9) 0.3278(7) -0.0750(7) 0.057(3) Uani 0.50 1 d PDU B -2
H31A H 0.6851 0.3730 -0.0852 0.085 Uiso 0.50 1 calc PR B -2
H31B H 0.6671 0.2918 -0.1183 0.085 Uiso 0.50 1 calc PR B -2
H31C H 0.6861 0.3131 -0.0060 0.085 Uiso 0.50 1 calc PR B -2
C32 C 0.4701(13) 0.3539(9) -0.2115(8) 0.070(3) Uani 0.50 1 d PDU B -2
H32A H 0.3878 0.3592 -0.2290 0.105 Uiso 0.50 1 calc PR B -2
H32B H 0.4869 0.3155 -0.2504 0.105 Uiso 0.50 1 calc PR B -2
H32C H 0.5027 0.3982 -0.2256 0.105 Uiso 0.50 1 calc PR B -2
C29A C 0.5123(12) 0.1670(8) -0.1037(10) 0.062(5) Uani 0.50 1 d PDU B -2
C30A C 0.4430(11) 0.1011(6) -0.0950(8) 0.078(3) Uani 0.50 1 d PDU B -2
H30D H 0.4735 0.0593 -0.1180 0.118 Uiso 0.50 1 calc PR B -2
H30E H 0.3635 0.1077 -0.1357 0.118 Uiso 0.50 1 calc PR B -2
H30F H 0.4481 0.0944 -0.0259 0.118 Uiso 0.50 1 calc PR B -2
C31A C 0.6360(10) 0.1520(7) -0.0387(8) 0.068(3) Uani 0.50 1 d PDU B -2
H31D H 0.6646 0.1109 -0.0648 0.102 Uiso 0.50 1 calc PR B -2
H31E H 0.6387 0.1423 0.0292 0.102 Uiso 0.50 1 calc PR B -2
H31F H 0.6831 0.1933 -0.0392 0.102 Uiso 0.50 1 calc PR B -2
C32A C 0.5135(12) 0.1706(8) -0.2128(8) 0.070(3) Uani 0.50 1 d PDU B -2
H32D H 0.5672 0.2071 -0.2177 0.105 Uiso 0.50 1 calc PR B -2
H32E H 0.4374 0.1824 -0.2574 0.105 Uiso 0.50 1 calc PR B -2
H32F H 0.5367 0.1247 -0.2314 0.105 Uiso 0.50 1 calc PR B -2
C33 C 0.9649(11) 0.3948(12) -0.0239(13) 0.380(14) Uani 0.50 1 d PDU C -3
C34 C 0.9875(13) 0.3563(12) 0.0578(12) 0.393(14) Uani 0.50 1 d PDU C -3
H34 H 1.0114 0.3804 0.1194 0.589 Uiso 0.50 1 calc PR C -3
C35 C 0.9790(13) 0.2873(13) 0.0589(12) 0.384(14) Uani 0.50 1 d PDU C -3
H35 H 0.9917 0.2654 0.1213 0.576 Uiso 0.50 1 calc PR C -3
C36 C 0.9543(10) 0.2458(13) -0.0187(12) 0.341(14) Uani 0.50 1 d PDU C -3
H36 H 0.9522 0.1956 -0.0161 0.511 Uiso 0.50 1 calc PR C -3
C37 C 0.9319(15) 0.2845(13) -0.1040(12) 0.436(15) Uani 0.50 1 d PDU C -3
H37 H 0.9103 0.2598 -0.1651 0.654 Uiso 0.50 1 calc PR C -3
C38 C 0.9389(15) 0.3551(12) -0.1058(12) 0.436(15) Uani 0.50 1 d PDU C -3
H38 H 0.9248 0.3780 -0.1677 0.654 Uiso 0.50 1 calc PR C -3
C39 C 0.9750(14) 0.4594(12) -0.0226(14) 0.382(15) Uani 0.50 1 d PDU C -3
H39A H 0.9552 0.4771 -0.0904 0.572 Uiso 0.50 1 calc PR C -3
H39B H 1.0537 0.4722 0.0144 0.572 Uiso 0.50 1 calc PR C -3
H39C H 0.9244 0.4806 0.0094 0.572 Uiso 0.50 1 calc PR C -3

loop_
_atom_site_aniso_label
_atom_site_aniso_U_11
_atom_site_aniso_U_22
_atom_site_aniso_U_33
_atom_site_aniso_U_23
_atom_site_aniso_U_13
_atom_site_aniso_U_12
Pb1 0.02178(10) 0.04337(12) 0.02235(10) 0.000 0.00647(6) 0.000
P1 0.0237(6) 0.0350(7) 0.0254(6) 0.000 0.0087(5) 0.000
Si1 0.0240(6) 0.0262(6) 0.0192(6) 0.000 0.0070(5) 0.000
N1 0.0274(14) 0.0383(16) 0.0281(14) -0.0082(12) 0.0060(12) 0.0007(12)
C1 0.040(2) 0.059(3) 0.067(3) -0.023(2) -0.013(2) -0.0014(19)
C2 0.0278(18) 0.046(2) 0.0290(17) -0.0085(15) 0.0067(14) -0.0020(15)
C3 0.021(2) 0.052(3) 0.032(3) 0.000 0.0015(19) 0.000
C4 0.0292(18) 0.042(2) 0.041(2) -0.0159(17) -0.0015(15) 0.0034(15)
C5 0.034(2) 0.039(2) 0.049(2) -0.0121(17) -0.0056(16) -0.0011(16)
C6 0.045(2) 0.045(2) 0.074(3) -0.007(2) -0.007(2) -0.0008(19)
C7 0.056(3) 0.052(3) 0.094(4) -0.028(3) -0.004(3) 0.019(2)
C8 0.056(3) 0.067(3) 0.079(3) -0.028(3) 0.009(2) 0.021(2)
C9 0.038(2) 0.062(3) 0.055(3) -0.025(2) 0.0030(18) 0.0127(19)
C10 0.055(2) 0.041(2) 0.050(2) -0.0071(18) 0.0125(19) -0.0122(18)
C11 0.098(4) 0.089(4) 0.064(3) 0.015(3) 0.026(3) -0.009(3)
C12 0.058(3) 0.153(6) 0.118(5) -0.075(4) 0.035(3) -0.023(4)
C13 0.053(3) 0.097(4) 0.041(2) -0.021(2) 0.016(2) 0.016(2)
C14 0.064(3) 0.147(5) 0.064(3) -0.015(3) 0.032(3) 0.014(3)
C15 0.106(5) 0.151(6) 0.057(3) -0.036(4) 0.016(3) 0.010(4)
C16 0.020(2) 0.040(3) 0.021(2) 0.000 0.0048(17) 0.000
C17 0.0290(17) 0.049(2) 0.0294(18) -0.0045(15) 0.0071(14) 0.0087(16)
C18 0.041(2) 0.089(3) 0.044(2) -0.014(2) 0.0219(19) 0.014(2)
C19 0.038(3) 0.143(7) 0.038(3) 0.000 0.023(3) 0.000
C20 0.041(2) 0.042(2) 0.045(2) -0.0086(17) 0.0073(17) 0.0133(16)
C21 0.046(2) 0.056(3) 0.066(3) -0.013(2) 0.000(2) 0.007(2)
C22 0.059(3) 0.054(3) 0.073(3) -0.017(2) -0.010(2) 0.023(2)
C23 0.063(5) 0.072(11) 0.059(5) 0.009(4) 0.048(4) 0.002(4)
C24 0.129(9) 0.12(2) 0.085(7) -0.056(12) 0.087(7) -0.066(14)
C25 0.081(6) 0.15(2) 0.107(7) 0.070(13) 0.074(6) 0.062(13)
Si2 0.0380(8) 0.051(2) 0.0194(7) -0.007(3) 0.0079(6) 0.015(3)
C26 0.039(3) 0.100(5) 0.023(3) -0.008(9) -0.002(2) -0.005(9)
C27 0.058(5) 0.100(14) 0.034(3) 0.007(4) -0.006(3) 0.004(5)
C28 0.048(6) 0.124(7) 0.033(5) 0.009(5) 0.004(4) 0.028(6)
C28A 0.035(5) 0.128(8) 0.033(5) -0.003(5) -0.001(4) -0.018(5)
C29 0.062(6) 0.049(8) 0.034(6) 0.020(6) 0.027(7) 0.007(7)
C30 0.083(7) 0.046(5) 0.048(5) 0.015(4) 0.031(5) 0.001(4)
C31 0.066(5) 0.078(7) 0.040(5) 0.014(5) 0.035(4) -0.005(5)
C32 0.094(8) 0.088(10) 0.037(4) 0.029(5) 0.033(5) 0.020(7)
C29A 0.070(7) 0.077(11) 0.036(6) -0.017(8) 0.013(7) 0.002(7)
C30A 0.109(8) 0.078(7) 0.052(6) -0.033(5) 0.031(6) -0.013(6)
C31A 0.075(6) 0.085(9) 0.048(5) -0.018(6) 0.027(5) 0.030(5)
C32A 0.086(10) 0.083(10) 0.044(5) -0.023(5) 0.025(5) 0.012(7)
C33 0.067(10) 0.87(4) 0.222(14) -0.068(16) 0.078(13) 0.016(19)
C34 0.107(12) 0.81(4) 0.245(13) -0.069(16) 0.041(14) 0.01(2)
C35 0.114(11) 0.80(4) 0.210(11) -0.130(17) 0.020(12) 0.02(2)
C36 0.049(7) 0.87(4) 0.112(10) -0.099(17) 0.045(8) -0.02(2)
C37 0.214(14) 0.85(4) 0.215(11) -0.030(18) 0.026(14) -0.03(2)
C38 0.185(15) 0.84(4) 0.248(14) -0.076(17) 0.029(16) -0.01(2)
C39 0.110(19) 0.84(4) 0.131(16) -0.041(17) -0.047(13) 0.16(3)

loop_
_atom_type_symbol
_atom_type_description
_atom_type_scat_dispersion_real
_atom_type_scat_dispersion_imag
_atom_type_scat_source
C C 0.0033 0.0016 'International Tables Vol C Tables 4.2.6.8 and 6.1.1.4'
H H 0.0000 0.0000 'International Tables Vol C Tables 4.2.6.8 and 6.1.1.4'
N N 0.0061 0.0033 'International Tables Vol C Tables 4.2.6.8 and 6.1.1.4'
Si Si 0.0817 0.0704 'International Tables Vol C Tables 4.2.6.8 and 6.1.1.4'
P P 0.1023 0.0942 'International Tables Vol C Tables 4.2.6.8 and 6.1.1.4'
Pb Pb -3.3944 10.1111 'International Tables Vol C Tables 4.2.6.8 and 6.1.1.4'

loop_
_geom_angle_atom_site_label_1
_geom_angle_atom_site_label_2
_geom_angle_atom_site_label_3
_geom_angle
_geom_angle_site_symmetry_1
_geom_angle_site_symmetry_3
N1 Pb1 N1 81.96(13) . 4_565
N1 Pb1 P1 97.23(6) . .
N1 Pb1 P1 97.23(6) 4_565 .
Si1 P1 Pb1 97.10(5) . .
C16 Si1 P1 120.47(14) . .
C16 Si1 Si2 122.45(14) . 4_565
P1 Si1 Si2 117.05(7) . 4_565
C16 Si1 Si2 122.45(14) . .
P1 Si1 Si2 117.05(7) . .
Si2 Si1 Si2 2.8(6) 4_565 .
C2 N1 C4 118.7(3) . .
C2 N1 Pb1 126.2(2) . .
C4 N1 Pb1 113.32(19) . .
N1 C2 C3 126.5(3) . .
N1 C2 C1 119.4(3) . .
C3 C2 C1 114.2(3) . .
C2 C3 C2 131.4(4) . 4_565
C5 C4 C9 121.3(3) . .
C5 C4 N1 120.4(3) . .
C9 C4 N1 118.3(3) . .
C6 C5 C4 118.6(4) . .
C6 C5 C10 119.7(4) . .
C4 C5 C10 121.8(3) . .
C7 C6 C5 120.7(5) . .
C8 C7 C6 120.1(4) . .
C7 C8 C9 121.8(4) . .
C8 C9 C4 117.6(4) . .
C8 C9 C13 120.2(4) . .
C4 C9 C13 122.3(4) . .
C12 C10 C11 109.2(4) . .
C12 C10 C5 113.3(3) . .
C11 C10 C5 111.3(4) . .
C9 C13 C14 111.4(4) . .
C9 C13 C15 111.9(4) . .
C14 C13 C15 109.6(4) . .
C17 C16 C17 118.9(4) . 4_565
C17 C16 Si1 120.41(19) . .
C17 C16 Si1 120.41(19) 4_565 .
C18 C17 C16 119.1(3) . .
C18 C17 C20 118.8(3) . .
C16 C17 C20 122.1(3) . .
C19 C18 C17 122.3(4) . .
C18 C19 C18 118.3(5) . 4_565
C18 C19 C23 108.1(4) . .
C18 C19 C23 133.7(4) 4_565 .
C18 C19 C23 133.7(4) . 4_565
C18 C19 C23 108.1(4) 4_565 4_565
C23 C19 C23 25.6(7) . 4_565
C17 C20 C21 112.7(3) . .
C17 C20 C22 113.1(3) . .
C21 C20 C22 109.4(3) . .
C24 C23 C25 130.0(7) . .
C24 C23 C19 113.2(8) . .
C25 C23 C19 111.9(8) . .
C29 Si2 C29A 112.0(3) . .
C29 Si2 C26 112.8(8) . .
C29A Si2 C26 109.2(8) . .
C29 Si2 Si1 107.0(5) . .
C29A Si2 Si1 106.1(6) . .
C26 Si2 Si1 109.48(17) . .
C27 C26 C28A 124.5(9) . .
C27 C26 C28 86.2(10) . .
C28A C26 C28 106.0(8) . .
C27 C26 Si2 114.1(5) . .
C28A C26 Si2 112.0(7) . .
C28 C26 Si2 109.4(9) . .
C30 C29 C31 104.8(9) . .
C30 C29 C32 109.1(9) . .
C31 C29 C32 108.0(9) . .
C30 C29 Si2 111.2(8) . .
C31 C29 Si2 111.6(8) . .
C32 C29 Si2 111.8(10) . .
C31A C29A C30A 106.2(11) . .
C31A C29A C32A 105.8(11) . .
C30A C29A C32A 107.7(10) . .
C31A C29A Si2 111.9(9) . .
C30A C29A Si2 112.6(10) . .
C32A C29A Si2 112.2(10) . .
C39 C33 C34 122.7(13) . .
C39 C33 C38 124.4(13) . .
C34 C33 C38 112.7(10) . .
C35 C34 C33 124.2(11) . .
C34 C35 C36 125.6(11) . .
C35 C36 C37 111.1(10) . .
C38 C37 C36 123.6(11) . .
C37 C38 C33 122.7(11) . .

loop_
_geom_bond_atom_site_label_1
_geom_bond_atom_site_label_2
_geom_bond_distance
_geom_bond_site_symmetry_2
Pb1 N1 2.368(3) .
Pb1 N1 2.368(3) 4_565
Pb1 P1 2.6706(11) .
P1 Si1 2.0849(16) .
Si1 C16 1.897(4) .
Si1 Si2 2.4140(19) 4_565
Si1 Si2 2.4140(19) .
N1 C2 1.327(4) .
N1 C4 1.432(4) .
C1 C2 1.515(5) .
C2 C3 1.396(4) .
C3 C2 1.396(4) 4_565
C4 C5 1.400(5) .
C4 C9 1.417(5) .
C5 C6 1.394(5) .
C5 C10 1.523(5) .
C6 C7 1.391(6) .
C7 C8 1.372(7) .
C8 C9 1.393(6) .
C9 C13 1.514(6) .
C10 C12 1.505(6) .
C10 C11 1.514(6) .
C13 C14 1.536(6) .
C13 C15 1.538(6) .
C16 C17 1.411(4) .
C16 C17 1.411(4) 4_565
C17 C18 1.391(5) .
C17 C20 1.504(5) .
C18 C19 1.375(5) .
C19 C18 1.375(5) 4_565
C19 C23 1.578(8) .
C19 C23 1.578(8) 4_565
C20 C21 1.528(5) .
C20 C22 1.541(5) .
C23 C24 1.341(12) .
C23 C25 1.380(13) .
Si2 C29 1.931(11) .
Si2 C29A 1.935(12) .
Si2 C26 1.943(6) .
C26 C27 1.531(8) .
C26 C28A 1.536(11) .
C26 C28 1.540(14) .
C29 C30 1.536(12) .
C29 C31 1.551(12) .
C29 C32 1.553(11) .
C29A C31A 1.546(12) .
C29A C30A 1.546(13) .
C29A C32A 1.572(12) .
C33 C39 1.228(18) .
C33 C34 1.329(10) .
C33 C38 1.341(10) .
C34 C35 1.310(10) .
C35 C36 1.313(10) .
C36 C37 1.372(10) .
C37 C38 1.339(10) .
